data_7002525
loop_
_publ_author_name
'Whitelaw, Emma L.'
'Jones, Matthew D.'
'Mahon, Mary F.'
'Kociok-Kohn, Gabriele'

_publ_section_title
;
 Novel Ti(iv) and Zr(iv) complexes and their application in the
 ring-opening polymerisation of cyclic esters
;
_journal_issue 41
_journal_name_full 'Dalton Transactions'
_journal_page_first 9020
_journal_page_last 9025
_journal_paper_doi 10.1039/b911545e
_journal_year 2009
_chemical_formula_moiety 'C49 H77 N O4 Zr,(C6 H14)'
_chemical_formula_sum 'C98 H154 N2 O8 Zr2'
_chemical_formula_weight 1670.75
_chemical_name_systematic
;
?
;
_space_group_IT_number 2
_symmetry_cell_setting triclinic
_symmetry_space_group_name_Hall '-P 1'
_symmetry_space_group_name_H-M 'P -1'
_atom_sites_solution_hydrogens geom
_atom_sites_solution_primary direct
_atom_sites_solution_secondary difmap
_audit_creation_method SHELXL-97
_cell_angle_alpha 67.635(2)
_cell_angle_beta 76.3350(10)
_cell_angle_gamma 67.9570(10)
_cell_formula_units_Z 1
_cell_length_a 11.6130(2)
_cell_length_b 14.8593(2)
_cell_length_c 16.3050(3)
_cell_measurement_reflns_used 40399
_cell_measurement_temperature 150(2)
_cell_measurement_theta_max 25.03
_cell_measurement_theta_min 3.51
_cell_volume 2397.40(8)
_computing_cell_refinement 'HKL Scalepack (Otwinski & Minor, 1997)'
_computing_data_collection 'Collect (Nonius BV, 1997-2000)'
_computing_data_reduction
;
DENZO-SCALEPACK Z. Otwinowski and W. Minor, "
Processing of X-ray Diffraction Data Collected in Oscillation Mode ",
Methods in Enzymology, Volume 276: Macromolecular Crystallography,
part A, p.307-326, 1997,C.W. Carter, Jr. & R. M. Sweet, Eds., Academic Press.
;
_computing_molecular_graphics 'ORTEP3 for Windows - Farrugia, L. J. J. Appl. Crystallogr. 1997, 30, 565'
_computing_publication_material
;
'WinGX publication routines, Farrugia,
L. J., J. Appl. Crystallogr., 1999, 32, 837-838
;
_computing_structure_refinement
;
SHELXL97 -Program for Crystal Structure Analysis (Release 97-2).
Sheldrick, G.M., Instit\"ut f\"ur Anorganische Chemie der Universit\"at,
Tammanstrasse 4, D-3400 G\"ottingen, Germany, 1998
;
_computing_structure_solution
;
SIR97- Altomare A., Burla M.C., Camalli M., Cascarano G.L., Giacovazzo C. ,
Guagliardi A., Moliterni A.G.G., Polidori G.,Spagna R.
(1999) J. Appl. Cryst. 32, 115-119
;
_diffrn_ambient_temperature 150(2)
_diffrn_measured_fraction_theta_full 0.992
_diffrn_measured_fraction_theta_max 0.992
_diffrn_measurement_device_type 'Nonius Kappa CCD'
_diffrn_measurement_method '364 1.5 degree images with \f and \w scans'
_diffrn_radiation_monochromator graphite
_diffrn_radiation_source 'fine-focus sealed tube'
_diffrn_radiation_type MoK\a
_diffrn_radiation_wavelength 0.71073
_diffrn_reflns_av_R_equivalents 0.0658
_diffrn_reflns_av_sigmaI/netI 0.0528
_diffrn_reflns_limit_h_max 13
_diffrn_reflns_limit_h_min -13
_diffrn_reflns_limit_k_max 17
_diffrn_reflns_limit_k_min -17
_diffrn_reflns_limit_l_max 19
_diffrn_reflns_limit_l_min -19
_diffrn_reflns_number 37660
_diffrn_reflns_theta_full 25.04
_diffrn_reflns_theta_max 25.04
_diffrn_reflns_theta_min 3.63
_diffrn_standards_decay_% 0
_diffrn_standards_number 0
_exptl_absorpt_coefficient_mu 0.270
_exptl_absorpt_correction_type none
_exptl_crystal_colour colourless
_exptl_crystal_density_diffrn 1.157
_exptl_crystal_density_method 'not measured'
_exptl_crystal_description block
_exptl_crystal_F_000 900
_exptl_crystal_size_max 0.20
_exptl_crystal_size_mid 0.10
_exptl_crystal_size_min 0.10
_refine_diff_density_max 0.680
_refine_diff_density_min -0.559
_refine_diff_density_rms 0.068
_refine_ls_extinction_method none
_refine_ls_goodness_of_fit_ref 1.040
_refine_ls_hydrogen_treatment constr
_refine_ls_matrix_type full
_refine_ls_number_parameters 512
_refine_ls_number_reflns 8406
_refine_ls_number_restraints 5
_refine_ls_restrained_S_all 1.043
_refine_ls_R_factor_all 0.0637
_refine_ls_R_factor_gt 0.0468
_refine_ls_shift/su_max 0.001
_refine_ls_shift/su_mean 0.000
_refine_ls_structure_factor_coef Fsqd
_refine_ls_weighting_details 'calc w=1/[\s^2^(Fo^2^)+(0.0492P)^2^+2.5406P] where P=(Fo^2^+2Fc^2^)/3'
_refine_ls_weighting_scheme calc
_refine_ls_wR_factor_gt 0.1074
_refine_ls_wR_factor_ref 0.1158
_reflns_number_gt 6922
_reflns_number_total 8406
_reflns_threshold_expression >2sigma(I)
_cod_data_source_file b911545e.txt
_cod_data_source_block Zr(3)(OiPr)
_cod_original_cell_volume 2397.40(7)
_cod_database_code 7002525

loop_
_symmetry_equiv_pos_as_xyz
'x, y, z'
'-x, -y, -z'

loop_
_atom_site_label
_atom_site_type_symbol
_atom_site_fract_x
_atom_site_fract_y
_atom_site_fract_z
_atom_site_U_iso_or_equiv
_atom_site_adp_type
_atom_site_occupancy
_atom_site_symmetry_multiplicity
_atom_site_calc_flag
_atom_site_refinement_flags
_atom_site_disorder_assembly
_atom_site_disorder_group
Zr Zr -0.06271(2) 0.07235(2) 0.391850(19) 0.02358(10) Uani 1 1 d . . .
O1 O -0.23727(18) 0.11888(16) 0.43148(14) 0.0321(5) Uani 1 1 d . . .
N1 N 0.1462(2) 0.00827(17) 0.31884(16) 0.0254(5) Uani 1 1 d . . .
C1 C -0.3660(3) 0.1660(3) 0.4514(4) 0.0711(14) Uani 1 1 d . . .
H1 H -0.3712 0.1757 0.5097 0.085 Uiso 1 1 calc R . .
O2 O -0.09112(18) 0.01861(15) 0.30590(13) 0.0292(5) Uani 1 1 d . . .
C2 C -0.4401(4) 0.1017(4) 0.4708(4) 0.0940(19) Uani 1 1 d . . .
H2A H -0.4433 0.0902 0.4162 0.141 Uiso 1 1 calc R . .
H2B H -0.5249 0.1347 0.4943 0.141 Uiso 1 1 calc R . .
H2C H -0.4033 0.0358 0.5153 0.141 Uiso 1 1 calc R . .
O3 O 0.02567(18) -0.07847(14) 0.47885(13) 0.0271(4) Uani 1 1 d . . .
C3 C -0.4097(4) 0.2727(3) 0.3890(3) 0.0645(12) Uani 1 1 d . . .
H3A H -0.3649 0.3138 0.3948 0.097 Uiso 1 1 calc R . .
H3B H -0.4996 0.3030 0.4036 0.097 Uiso 1 1 calc R . .
H3C H -0.3935 0.2715 0.3276 0.097 Uiso 1 1 calc R . .
O4 O -0.02196(17) 0.20066(14) 0.31944(13) 0.0278(4) Uani 1 1 d . . .
C4 C -0.0359(3) -0.0364(2) 0.2495(2) 0.0287(6) Uani 1 1 d . . .
C5 C 0.0814(3) -0.0304(2) 0.20322(19) 0.0269(6) Uani 1 1 d . . .
C6 C 0.1404(3) -0.0837(2) 0.14338(19) 0.0300(7) Uani 1 1 d . . .
H6 H 0.2192 -0.0786 0.1123 0.036 Uiso 1 1 calc R . .
C7 C 0.0875(3) -0.1447(2) 0.1274(2) 0.0343(7) Uani 1 1 d . . .
C8 C -0.0270(3) -0.1512(2) 0.1755(2) 0.0368(7) Uani 1 1 d . . .
H8 H -0.0638 -0.1933 0.1662 0.044 Uiso 1 1 calc R . .
C9 C -0.0910(3) -0.0990(2) 0.2369(2) 0.0330(7) Uani 1 1 d . . .
C10 C -0.2158(3) -0.1105(3) 0.2899(3) 0.0440(8) Uani 1 1 d . . .
C11 C -0.3191(3) -0.0066(3) 0.2661(3) 0.0568(10) Uani 1 1 d . . .
H11A H -0.2965 0.0435 0.2790 0.085 Uiso 1 1 calc R . .
H11B H -0.3979 -0.0139 0.3015 0.085 Uiso 1 1 calc R . .
H11C H -0.3290 0.0170 0.2025 0.085 Uiso 1 1 calc R . .
C12 C -0.2029(4) -0.1524(3) 0.3905(3) 0.0567(10) Uani 1 1 d . . .
H12A H -0.1323 -0.2161 0.4037 0.085 Uiso 1 1 calc R . .
H12B H -0.2799 -0.1662 0.4240 0.085 Uiso 1 1 calc R . .
H12C H -0.1884 -0.1016 0.4079 0.085 Uiso 1 1 calc R . .
C13 C -0.2548(4) -0.1868(4) 0.2692(4) 0.0738(14) Uani 1 1 d . . .
H13A H -0.2655 -0.1621 0.2056 0.111 Uiso 1 1 calc R . .
H13B H -0.3338 -0.1931 0.3049 0.111 Uiso 1 1 calc R . .
H13C H -0.1899 -0.2540 0.2837 0.111 Uiso 1 1 calc R . .
C14 C 0.1533(3) -0.2004(3) 0.0583(2) 0.0419(8) Uani 1 1 d . . .
C15 C 0.0948(5) -0.2787(5) 0.0637(4) 0.0886(18) Uani 1 1 d . . .
H15A H 0.0126 -0.2431 0.0416 0.133 Uiso 1 1 calc R . .
H15B H 0.0854 -0.3224 0.1259 0.133 Uiso 1 1 calc R . .
H15C H 0.1488 -0.3213 0.0272 0.133 Uiso 1 1 calc R . .
C16 C 0.1571(6) -0.1232(4) -0.0338(3) 0.0866(18) Uani 1 1 d . . .
H16A H 0.2002 -0.1592 -0.0773 0.130 Uiso 1 1 calc R . .
H16B H 0.2021 -0.0782 -0.0357 0.130 Uiso 1 1 calc R . .
H16C H 0.0717 -0.0821 -0.0483 0.130 Uiso 1 1 calc R . .
C17 C 0.2904(4) -0.2630(3) 0.0776(3) 0.0595(11) Uani 1 1 d . . .
H17A H 0.2917 -0.3092 0.1394 0.089 Uiso 1 1 calc R . .
H17B H 0.3365 -0.2161 0.0686 0.089 Uiso 1 1 calc R . .
H17C H 0.3297 -0.3034 0.0370 0.089 Uiso 1 1 calc R . .
C18 C 0.1404(3) 0.0339(2) 0.22107(19) 0.0277(6) Uani 1 1 d . . .
H18A H 0.2261 0.0234 0.1898 0.033 Uiso 1 1 calc R . .
H18B H 0.0918 0.1072 0.1964 0.033 Uiso 1 1 calc R . .
C19 C 0.1911(3) -0.1030(2) 0.36246(19) 0.0254(6) Uani 1 1 d . . .
C20 C 0.1225(3) -0.1445(2) 0.43995(19) 0.0258(6) Uani 1 1 d . . .
C21 C 0.1546(3) -0.2500(2) 0.4788(2) 0.0306(7) Uani 1 1 d . . .
H21 H 0.1051 -0.2793 0.5300 0.037 Uiso 1 1 calc R . .
C22 C 0.2586(3) -0.3126(2) 0.4430(2) 0.0307(7) Uani 1 1 d . . .
H22 H 0.2801 -0.3848 0.4709 0.037 Uiso 1 1 calc R . .
C23 C 0.3338(3) -0.2730(2) 0.3666(2) 0.0282(6) Uani 1 1 d . . .
C24 C 0.2964(3) -0.1668(2) 0.32688(19) 0.0265(6) Uani 1 1 d . . .
H24 H 0.3436 -0.1372 0.2743 0.032 Uiso 1 1 calc R . .
C25 C 0.4537(3) -0.3444(2) 0.3330(2) 0.0333(7) Uani 1 1 d . . .
C26 C 0.4280(3) -0.4355(3) 0.3263(2) 0.0421(8) Uani 1 1 d . . .
H26A H 0.4022 -0.4770 0.3859 0.063 Uiso 1 1 calc R . .
H26B H 0.5041 -0.4778 0.3006 0.063 Uiso 1 1 calc R . .
H26C H 0.3612 -0.4098 0.2880 0.063 Uiso 1 1 calc R . .
C27 C 0.5505(3) -0.3841(3) 0.3992(2) 0.0429(8) Uani 1 1 d . . .
H27A H 0.5692 -0.3261 0.4015 0.064 Uiso 1 1 calc R . .
H27B H 0.6273 -0.4316 0.3796 0.064 Uiso 1 1 calc R . .
H27C H 0.5167 -0.4199 0.4586 0.064 Uiso 1 1 calc R . .
C28 C 0.5087(3) -0.2897(3) 0.2404(2) 0.0384(8) Uani 1 1 d . . .
H28A H 0.4469 -0.2621 0.1980 0.058 Uiso 1 1 calc R . .
H28B H 0.5839 -0.3385 0.2209 0.058 Uiso 1 1 calc R . .
H28C H 0.5304 -0.2333 0.2433 0.058 Uiso 1 1 calc R . .
C29 C 0.2244(3) 0.0598(2) 0.3344(2) 0.0300(7) Uani 1 1 d . . .
H29A H 0.3137 0.0237 0.3201 0.036 Uiso 1 1 calc R . .
H29B H 0.2112 0.0530 0.3985 0.036 Uiso 1 1 calc R . .
C30 C 0.0728(3) 0.2386(2) 0.27264(19) 0.0259(6) Uani 1 1 d . . .
C31 C 0.1957(3) 0.1726(2) 0.2796(2) 0.0280(6) Uani 1 1 d . . .
C32 C 0.2948(3) 0.2101(2) 0.2348(2) 0.0293(7) Uani 1 1 d . . .
H32 H 0.3780 0.1646 0.2401 0.035 Uiso 1 1 calc R . .
C33 C 0.2748(3) 0.3123(2) 0.1826(2) 0.0308(7) Uani 1 1 d . . .
C34 C 0.1509(3) 0.3746(2) 0.1734(2) 0.0315(7) Uani 1 1 d . . .
H34 H 0.1358 0.4441 0.1361 0.038 Uiso 1 1 calc R . .
C35 C 0.0481(3) 0.3413(2) 0.21545(19) 0.0274(6) Uani 1 1 d . . .
C36 C 0.3825(3) 0.3574(2) 0.1355(2) 0.0377(8) Uani 1 1 d . . .
C37 C 0.5103(3) 0.2760(3) 0.1490(3) 0.0469(9) Uani 1 1 d . . .
H37A H 0.5201 0.2255 0.1209 0.070 Uiso 1 1 calc R . .
H37B H 0.5175 0.2416 0.2130 0.070 Uiso 1 1 calc R . .
H37C H 0.5757 0.3086 0.1219 0.070 Uiso 1 1 calc R . .
C38 C 0.3709(4) 0.4077(3) 0.0359(3) 0.0531(10) Uani 1 1 d . . .
H38A H 0.3734 0.3567 0.0106 0.080 Uiso 1 1 calc R . .
H38B H 0.4404 0.4351 0.0065 0.080 Uiso 1 1 calc R . .
H38C H 0.2915 0.4637 0.0263 0.080 Uiso 1 1 calc R . .
C39 C 0.3753(4) 0.4377(3) 0.1758(3) 0.0520(10) Uani 1 1 d . . .
H39A H 0.4447 0.4654 0.1478 0.078 Uiso 1 1 calc R . .
H39B H 0.3807 0.4055 0.2401 0.078 Uiso 1 1 calc R . .
H39C H 0.2958 0.4935 0.1651 0.078 Uiso 1 1 calc R . .
C40 C -0.0864(3) 0.4123(2) 0.1971(2) 0.0330(7) Uani 1 1 d . . .
C41 C -0.1448(3) 0.3657(3) 0.1549(3) 0.0478(9) Uani 1 1 d . . .
H41A H -0.0939 0.3577 0.0994 0.072 Uiso 1 1 calc R . .
H41B H -0.2296 0.4112 0.1421 0.072 Uiso 1 1 calc R . .
H41C H -0.1483 0.2985 0.1964 0.072 Uiso 1 1 calc R . .
C42 C -0.1658(3) 0.4258(3) 0.2842(2) 0.0413(8) Uani 1 1 d . . .
H42A H -0.1698 0.3589 0.3261 0.062 Uiso 1 1 calc R . .
H42B H -0.2505 0.4716 0.2714 0.062 Uiso 1 1 calc R . .
H42C H -0.1278 0.4556 0.3108 0.062 Uiso 1 1 calc R . .
C43 C -0.0897(3) 0.5196(3) 0.1331(3) 0.0483(9) Uani 1 1 d . . .
H43A H -0.0545 0.5516 0.1593 0.073 Uiso 1 1 calc R . .
H43B H -0.1764 0.5616 0.1225 0.073 Uiso 1 1 calc R . .
H43C H -0.0404 0.5144 0.0764 0.073 Uiso 1 1 calc R . .
C44 C 0.4352(4) 0.0387(4) -0.0140(3) 0.0687(12) Uani 1 1 d . . .
H44A H 0.4419 0.0683 -0.0799 0.082 Uiso 1 1 calc R . .
H44B H 0.3740 0.0009 0.0047 0.082 Uiso 1 1 calc R . .
C45 C 0.3869(5) 0.1237(4) 0.0241(3) 0.0719(13) Uani 1 1 d . . .
H45A H 0.4448 0.1647 0.0017 0.086 Uiso 1 1 calc R . .
H45B H 0.3862 0.0941 0.0898 0.086 Uiso 1 1 calc R . .
C46 C 0.2576(5) 0.1938(4) 0.0021(4) 0.0811(14) Uani 1 1 d . . .
H46A H 0.2592 0.2295 -0.0623 0.122 Uiso 1 1 calc R . .
H46B H 0.2289 0.2442 0.0336 0.122 Uiso 1 1 calc R . .
H46C H 0.2004 0.1533 0.0208 0.122 Uiso 1 1 calc R . .
C51 C -0.1737(13) 0.6248(10) 0.5989(10) 0.116(4) Uiso 0.50 1 d PD . .
H51A H -0.1982 0.6387 0.6558 0.174 Uiso 0.50 1 calc PR . .
H51B H -0.2486 0.6447 0.5700 0.174 Uiso 0.50 1 calc PR . .
H51C H -0.1190 0.6645 0.5601 0.174 Uiso 0.50 1 calc PR . .
C52 C -0.1108(14) 0.5212(11) 0.6143(11) 0.098(4) Uiso 0.50 1 d PD . .
H52A H -0.1657 0.4847 0.6597 0.118 Uiso 0.50 1 calc PR . .
H52B H -0.0366 0.5055 0.6434 0.118 Uiso 0.50 1 calc PR . .
C53 C -0.065(4) 0.470(4) 0.544(3) 0.40(3) Uiso 0.50 1 d PD . .
H53A H -0.0507 0.3950 0.5688 0.479 Uiso 0.50 1 calc PR . .
H53B H -0.1201 0.5017 0.4957 0.479 Uiso 0.50 1 calc PR . .
C54 C 0.047(2) 0.4951(19) 0.5177(16) 0.169(8) Uiso 0.50 1 d PD . .
H54A H 0.1054 0.4557 0.5642 0.203 Uiso 0.50 1 calc PR . .
H54B H 0.0310 0.5694 0.5039 0.203 Uiso 0.50 1 calc PR . .
C55 C 0.098(4) 0.463(2) 0.4344(16) 0.32(2) Uiso 0.50 1 d PD . .
H55A H 0.0601 0.4115 0.4385 0.390 Uiso 0.50 1 calc PR . .
H55B H 0.1889 0.4283 0.4356 0.390 Uiso 0.50 1 calc PR . .
C56 C 0.0761(17) 0.5483(15) 0.3416(12) 0.143(6) Uiso 0.50 1 d PD . .
H56A H 0.1116 0.5171 0.2943 0.214 Uiso 0.50 1 calc PR . .
H56B H 0.1168 0.5983 0.3344 0.214 Uiso 0.50 1 calc PR . .
H56C H -0.0138 0.5830 0.3381 0.214 Uiso 0.50 1 calc PR . .

loop_
_atom_site_aniso_label
_atom_site_aniso_U_11
_atom_site_aniso_U_22
_atom_site_aniso_U_33
_atom_site_aniso_U_23
_atom_site_aniso_U_13
_atom_site_aniso_U_12
Zr 0.02087(15) 0.01985(15) 0.02658(16) -0.00769(11) 0.00038(10) -0.00439(11)
O1 0.0226(10) 0.0330(12) 0.0363(12) -0.0134(10) -0.0007(9) -0.0032(9)
N1 0.0265(12) 0.0152(12) 0.0303(13) -0.0045(10) -0.0017(10) -0.0059(10)
C1 0.0222(18) 0.050(3) 0.115(4) -0.015(3) 0.002(2) -0.0007(17)
O2 0.0292(11) 0.0291(11) 0.0290(11) -0.0122(9) 0.0003(9) -0.0084(9)
C2 0.030(2) 0.093(4) 0.132(5) -0.017(4) 0.002(3) -0.017(2)
O3 0.0276(10) 0.0197(10) 0.0302(11) -0.0087(8) -0.0022(8) -0.0034(8)
C3 0.039(2) 0.053(3) 0.091(3) -0.021(2) -0.021(2) 0.0026(19)
O4 0.0234(10) 0.0205(10) 0.0325(11) -0.0068(9) 0.0003(8) -0.0033(8)
C4 0.0319(16) 0.0251(16) 0.0266(16) -0.0088(13) -0.0036(13) -0.0059(13)
C5 0.0293(15) 0.0203(15) 0.0267(15) -0.0037(12) -0.0038(12) -0.0067(12)
C6 0.0324(16) 0.0288(16) 0.0250(15) -0.0075(13) 0.0001(13) -0.0089(13)
C7 0.0393(18) 0.0306(17) 0.0310(17) -0.0101(14) -0.0044(14) -0.0085(14)
C8 0.0427(19) 0.0346(18) 0.0402(19) -0.0164(15) -0.0066(15) -0.0141(15)
C9 0.0318(16) 0.0334(17) 0.0347(17) -0.0106(14) -0.0039(13) -0.0118(14)
C10 0.0400(19) 0.053(2) 0.051(2) -0.0267(18) 0.0057(16) -0.0243(17)
C11 0.0331(19) 0.076(3) 0.065(3) -0.032(2) -0.0009(18) -0.0156(19)
C12 0.053(2) 0.066(3) 0.053(2) -0.017(2) 0.0144(19) -0.036(2)
C13 0.065(3) 0.097(4) 0.096(4) -0.056(3) 0.022(3) -0.059(3)
C14 0.046(2) 0.043(2) 0.0403(19) -0.0238(16) -0.0050(16) -0.0069(16)
C15 0.076(3) 0.112(4) 0.123(5) -0.095(4) 0.016(3) -0.036(3)
C16 0.125(4) 0.060(3) 0.035(2) -0.019(2) -0.012(3) 0.019(3)
C17 0.056(2) 0.059(3) 0.062(3) -0.035(2) -0.007(2) 0.000(2)
C18 0.0281(15) 0.0236(15) 0.0263(15) -0.0066(12) 0.0009(12) -0.0066(12)
C19 0.0251(15) 0.0212(15) 0.0282(15) -0.0085(12) -0.0029(12) -0.0050(12)
C20 0.0249(14) 0.0241(15) 0.0272(15) -0.0102(12) -0.0024(12) -0.0050(12)
C21 0.0355(17) 0.0236(16) 0.0292(16) -0.0069(13) 0.0025(13) -0.0110(13)
C22 0.0376(17) 0.0181(15) 0.0320(16) -0.0051(12) -0.0059(13) -0.0060(13)
C23 0.0277(15) 0.0246(16) 0.0313(16) -0.0089(13) -0.0045(12) -0.0067(12)
C24 0.0254(15) 0.0260(16) 0.0258(15) -0.0077(12) -0.0001(12) -0.0077(12)
C25 0.0322(16) 0.0249(16) 0.0368(18) -0.0104(14) -0.0033(14) -0.0025(13)
C26 0.045(2) 0.0308(18) 0.049(2) -0.0201(16) 0.0028(16) -0.0072(15)
C27 0.0337(18) 0.0354(19) 0.047(2) -0.0097(16) -0.0054(15) -0.0006(15)
C28 0.0331(17) 0.0319(18) 0.0430(19) -0.0163(15) 0.0021(14) -0.0022(14)
C29 0.0249(15) 0.0227(15) 0.0399(18) -0.0087(13) -0.0063(13) -0.0049(12)
C30 0.0243(14) 0.0214(15) 0.0298(16) -0.0096(12) 0.0008(12) -0.0057(12)
C31 0.0275(15) 0.0197(15) 0.0342(17) -0.0068(12) -0.0054(13) -0.0057(12)
C32 0.0254(15) 0.0240(16) 0.0352(17) -0.0080(13) -0.0003(13) -0.0075(12)
C33 0.0321(16) 0.0256(16) 0.0355(17) -0.0110(13) 0.0003(13) -0.0112(13)
C34 0.0374(17) 0.0176(15) 0.0333(17) -0.0046(13) -0.0013(13) -0.0073(13)
C35 0.0307(16) 0.0201(15) 0.0276(15) -0.0079(12) -0.0016(12) -0.0050(12)
C36 0.0369(18) 0.0297(17) 0.045(2) -0.0085(15) 0.0034(15) -0.0167(14)
C37 0.0356(19) 0.044(2) 0.058(2) -0.0103(18) 0.0017(17) -0.0193(16)
C38 0.051(2) 0.054(2) 0.045(2) -0.0020(18) 0.0023(18) -0.0265(19)
C39 0.047(2) 0.039(2) 0.074(3) -0.0193(19) 0.0024(19) -0.0219(17)
C40 0.0313(16) 0.0231(16) 0.0339(17) -0.0042(13) -0.0014(13) -0.0035(13)
C41 0.043(2) 0.045(2) 0.049(2) -0.0097(17) -0.0168(17) -0.0060(17)
C42 0.0354(18) 0.0289(18) 0.042(2) -0.0084(15) 0.0014(15) 0.0030(14)
C43 0.0396(19) 0.0291(19) 0.051(2) 0.0014(16) -0.0028(16) -0.0001(15)
C44 0.071(3) 0.070(3) 0.063(3) -0.010(2) -0.002(2) -0.034(2)
C45 0.074(3) 0.071(3) 0.073(3) -0.024(3) 0.011(2) -0.036(3)
C46 0.089(4) 0.071(3) 0.073(3) -0.014(3) -0.012(3) -0.022(3)

loop_
_atom_type_symbol
_atom_type_description
_atom_type_scat_dispersion_real
_atom_type_scat_dispersion_imag
_atom_type_scat_source
C C 0.0033 0.0016 'International Tables Vol C Tables 4.2.6.8 and 6.1.1.4'
H H 0.0000 0.0000 'International Tables Vol C Tables 4.2.6.8 and 6.1.1.4'
N N 0.0061 0.0033 'International Tables Vol C Tables 4.2.6.8 and 6.1.1.4'
O O 0.0106 0.0060 'International Tables Vol C Tables 4.2.6.8 and 6.1.1.4'
Zr Zr -2.9673 0.5597 'International Tables Vol C Tables 4.2.6.8 and 6.1.1.4'

loop_
_geom_angle_atom_site_label_1
_geom_angle_atom_site_label_2
_geom_angle_atom_site_label_3
_geom_angle
_geom_angle_site_symmetry_1
_geom_angle_site_symmetry_3
_geom_angle_publ_flag
O1 Zr O4 104.22(8) . . ?
O1 Zr O2 93.17(8) . . ?
O4 Zr O2 106.47(8) . . ?
O1 Zr O3 110.47(8) . . ?
O4 Zr O3 138.76(8) . . ?
O2 Zr O3 93.39(8) . . ?
O1 Zr O3 87.01(8) . 2_556 ?
O4 Zr O3 92.32(8) . 2_556 ?
O2 Zr O3 160.51(8) . 2_556 ?
O3 Zr O3 68.46(8) . 2_556 ?
O1 Zr N1 168.98(8) . . ?
O4 Zr N1 77.41(7) . . ?
O2 Zr N1 76.01(8) . . ?
O3 Zr N1 72.82(7) . . ?
O3 Zr N1 103.88(7) 2_556 . ?
O1 Zr Zr 99.93(6) . 2_556 ?
O4 Zr Zr 117.76(6) . 2_556 ?
O2 Zr Zr 128.48(6) . 2_556 ?
O3 Zr Zr 35.44(5) . 2_556 ?
O3 Zr Zr 33.02(5) 2_556 2_556 ?
N1 Zr Zr 88.65(6) . 2_556 ?
C1 O1 Zr 172.1(2) . . ?
C19 N1 C29 111.2(2) . . ?
C19 N1 C18 110.9(2) . . ?
C29 N1 C18 111.8(2) . . ?
C19 N1 Zr 107.12(16) . . ?
C29 N1 Zr 105.76(16) . . ?
C18 N1 Zr 109.95(16) . . ?
O1 C1 C2 114.2(4) . . ?
O1 C1 C3 111.3(3) . . ?
C2 C1 C3 118.3(4) . . ?
O1 C1 H1 103.7 . . ?
C2 C1 H1 103.7 . . ?
C3 C1 H1 103.7 . . ?
C4 O2 Zr 145.23(19) . . ?
C1 C2 H2A 109.5 . . ?
C1 C2 H2B 109.5 . . ?
H2A C2 H2B 109.5 . . ?
C1 C2 H2C 109.5 . . ?
H2A C2 H2C 109.5 . . ?
H2B C2 H2C 109.5 . . ?
C20 O3 Zr 117.08(17) . . ?
C20 O3 Zr 115.59(16) . 2_556 ?
Zr O3 Zr 111.54(8) . 2_556 ?
C1 C3 H3A 109.5 . . ?
C1 C3 H3B 109.5 . . ?
H3A C3 H3B 109.5 . . ?
C1 C3 H3C 109.5 . . ?
H3A C3 H3C 109.5 . . ?
H3B C3 H3C 109.5 . . ?
C30 O4 Zr 143.83(17) . . ?
O2 C4 C9 122.1(3) . . ?
O2 C4 C5 118.0(3) . . ?
C9 C4 C5 120.0(3) . . ?
C6 C5 C4 120.0(3) . . ?
C6 C5 C18 121.3(3) . . ?
C4 C5 C18 118.6(3) . . ?
C5 C6 C7 121.8(3) . . ?
C5 C6 H6 119.1 . . ?
C7 C6 H6 119.1 . . ?
C6 C7 C8 117.0(3) . . ?
C6 C7 C14 120.7(3) . . ?
C8 C7 C14 122.3(3) . . ?
C7 C8 C9 123.7(3) . . ?
C7 C8 H8 118.2 . . ?
C9 C8 H8 118.2 . . ?
C8 C9 C4 117.5(3) . . ?
C8 C9 C10 121.7(3) . . ?
C4 C9 C10 120.8(3) . . ?
C11 C10 C13 107.9(3) . . ?
C11 C10 C9 109.8(3) . . ?
C13 C10 C9 111.9(3) . . ?
C11 C10 C12 110.7(3) . . ?
C13 C10 C12 107.0(3) . . ?
C9 C10 C12 109.6(3) . . ?
C10 C11 H11A 109.5 . . ?
C10 C11 H11B 109.5 . . ?
H11A C11 H11B 109.5 . . ?
C10 C11 H11C 109.5 . . ?
H11A C11 H11C 109.5 . . ?
H11B C11 H11C 109.5 . . ?
C10 C12 H12A 109.5 . . ?
C10 C12 H12B 109.5 . . ?
H12A C12 H12B 109.5 . . ?
C10 C12 H12C 109.5 . . ?
H12A C12 H12C 109.5 . . ?
H12B C12 H12C 109.5 . . ?
C10 C13 H13A 109.5 . . ?
C10 C13 H13B 109.5 . . ?
H13A C13 H13B 109.5 . . ?
C10 C13 H13C 109.5 . . ?
H13A C13 H13C 109.5 . . ?
H13B C13 H13C 109.5 . . ?
C16 C14 C15 112.2(4) . . ?
C16 C14 C7 110.0(3) . . ?
C15 C14 C7 112.4(3) . . ?
C16 C14 C17 107.2(4) . . ?
C15 C14 C17 105.1(3) . . ?
C7 C14 C17 109.7(3) . . ?
C14 C15 H15A 109.5 . . ?
C14 C15 H15B 109.5 . . ?
H15A C15 H15B 109.5 . . ?
C14 C15 H15C 109.5 . . ?
H15A C15 H15C 109.5 . . ?
H15B C15 H15C 109.5 . . ?
C14 C16 H16A 109.5 . . ?
C14 C16 H16B 109.5 . . ?
H16A C16 H16B 109.5 . . ?
C14 C16 H16C 109.5 . . ?
H16A C16 H16C 109.5 . . ?
H16B C16 H16C 109.5 . . ?
C14 C17 H17A 109.5 . . ?
C14 C17 H17B 109.5 . . ?
H17A C17 H17B 109.5 . . ?
C14 C17 H17C 109.5 . . ?
H17A C17 H17C 109.5 . . ?
H17B C17 H17C 109.5 . . ?
N1 C18 C5 112.7(2) . . ?
N1 C18 H18A 109.1 . . ?
C5 C18 H18A 109.1 . . ?
N1 C18 H18B 109.1 . . ?
C5 C18 H18B 109.1 . . ?
H18A C18 H18B 107.8 . . ?
C20 C19 C24 120.1(3) . . ?
C20 C19 N1 117.5(2) . . ?
C24 C19 N1 122.3(3) . . ?
C19 C20 C21 119.5(3) . . ?
C19 C20 O3 118.8(2) . . ?
C21 C20 O3 121.7(3) . . ?
C22 C21 C20 119.9(3) . . ?
C22 C21 H21 120.0 . . ?
C20 C21 H21 120.0 . . ?
C21 C22 C23 122.2(3) . . ?
C21 C22 H22 118.9 . . ?
C23 C22 H22 118.9 . . ?
C24 C23 C22 116.7(3) . . ?
C24 C23 C25 122.7(3) . . ?
C22 C23 C25 120.5(3) . . ?
C23 C24 C19 121.5(3) . . ?
C23 C24 H24 119.2 . . ?
C19 C24 H24 119.2 . . ?
C23 C25 C28 112.2(2) . . ?
C23 C25 C26 110.5(3) . . ?
C28 C25 C26 107.5(3) . . ?
C23 C25 C27 108.3(3) . . ?
C28 C25 C27 108.6(3) . . ?
C26 C25 C27 109.7(3) . . ?
C25 C26 H26A 109.5 . . ?
C25 C26 H26B 109.5 . . ?
H26A C26 H26B 109.5 . . ?
C25 C26 H26C 109.5 . . ?
H26A C26 H26C 109.5 . . ?
H26B C26 H26C 109.5 . . ?
C25 C27 H27A 109.5 . . ?
C25 C27 H27B 109.5 . . ?
H27A C27 H27B 109.5 . . ?
C25 C27 H27C 109.5 . . ?
H27A C27 H27C 109.5 . . ?
H27B C27 H27C 109.5 . . ?
C25 C28 H28A 109.5 . . ?
C25 C28 H28B 109.5 . . ?
H28A C28 H28B 109.5 . . ?
C25 C28 H28C 109.5 . . ?
H28A C28 H28C 109.5 . . ?
H28B C28 H28C 109.5 . . ?
N1 C29 C31 113.8(2) . . ?
N1 C29 H29A 108.8 . . ?
C31 C29 H29A 108.8 . . ?
N1 C29 H29B 108.8 . . ?
C31 C29 H29B 108.8 . . ?
H29A C29 H29B 107.7 . . ?
O4 C30 C31 118.6(2) . . ?
O4 C30 C35 121.1(2) . . ?
C31 C30 C35 120.3(3) . . ?
C32 C31 C30 119.9(3) . . ?
C32 C31 C29 118.7(3) . . ?
C30 C31 C29 121.4(3) . . ?
C33 C32 C31 121.6(3) . . ?
C33 C32 H32 119.2 . . ?
C31 C32 H32 119.2 . . ?
C32 C33 C34 116.9(3) . . ?
C32 C33 C36 122.9(3) . . ?
C34 C33 C36 120.2(3) . . ?
C35 C34 C33 124.1(3) . . ?
C35 C34 H34 118.0 . . ?
C33 C34 H34 118.0 . . ?
C34 C35 C30 117.0(3) . . ?
C34 C35 C40 121.3(3) . . ?
C30 C35 C40 121.6(3) . . ?
C37 C36 C38 108.9(3) . . ?
C37 C36 C39 107.3(3) . . ?
C38 C36 C39 109.7(3) . . ?
C37 C36 C33 112.2(3) . . ?
C38 C36 C33 110.1(3) . . ?
C39 C36 C33 108.6(3) . . ?
C36 C37 H37A 109.5 . . ?
C36 C37 H37B 109.5 . . ?
H37A C37 H37B 109.5 . . ?
C36 C37 H37C 109.5 . . ?
H37A C37 H37C 109.5 . . ?
H37B C37 H37C 109.5 . . ?
C36 C38 H38A 109.5 . . ?
C36 C38 H38B 109.5 . . ?
H38A C38 H38B 109.5 . . ?
C36 C38 H38C 109.5 . . ?
H38A C38 H38C 109.5 . . ?
H38B C38 H38C 109.5 . . ?
C36 C39 H39A 109.5 . . ?
C36 C39 H39B 109.5 . . ?
H39A C39 H39B 109.5 . . ?
C36 C39 H39C 109.5 . . ?
H39A C39 H39C 109.5 . . ?
H39B C39 H39C 109.5 . . ?
C43 C40 C41 108.0(3) . . ?
C43 C40 C42 106.9(3) . . ?
C41 C40 C42 110.0(3) . . ?
C43 C40 C35 112.1(3) . . ?
C41 C40 C35 109.2(3) . . ?
C42 C40 C35 110.5(3) . . ?
C40 C41 H41A 109.5 . . ?
C40 C41 H41B 109.5 . . ?
H41A C41 H41B 109.5 . . ?
C40 C41 H41C 109.5 . . ?
H41A C41 H41C 109.5 . . ?
H41B C41 H41C 109.5 . . ?
C40 C42 H42A 109.5 . . ?
C40 C42 H42B 109.5 . . ?
H42A C42 H42B 109.5 . . ?
C40 C42 H42C 109.5 . . ?
H42A C42 H42C 109.5 . . ?
H42B C42 H42C 109.5 . . ?
C40 C43 H43A 109.5 . . ?
C40 C43 H43B 109.5 . . ?
H43A C43 H43B 109.5 . . ?
C40 C43 H43C 109.5 . . ?
H43A C43 H43C 109.5 . . ?
H43B C43 H43C 109.5 . . ?
C45 C44 C44 114.3(5) . 2_655 ?
C45 C44 H44A 108.7 . . ?
C44 C44 H44A 108.7 2_655 . ?
C45 C44 H44B 108.7 . . ?
C44 C44 H44B 108.7 2_655 . ?
H44A C44 H44B 107.6 . . ?
C44 C45 C46 114.0(4) . . ?
C44 C45 H45A 108.8 . . ?
C46 C45 H45A 108.8 . . ?
C44 C45 H45B 108.8 . . ?
C46 C45 H45B 108.8 . . ?
H45A C45 H45B 107.7 . . ?
C45 C46 H46A 109.5 . . ?
C45 C46 H46B 109.5 . . ?
H46A C46 H46B 109.5 . . ?
C45 C46 H46C 109.5 . . ?
H46A C46 H46C 109.5 . . ?
H46B C46 H46C 109.5 . . ?
C52 C51 H51A 109.5 . . ?
C52 C51 H51B 109.5 . . ?
H51A C51 H51B 109.5 . . ?
C52 C51 H51C 109.5 . . ?
H51A C51 H51C 109.5 . . ?
H51B C51 H51C 109.5 . . ?
C51 C52 C53 125(3) . . ?
C51 C52 H52A 106.1 . . ?
C53 C52 H52A 106.1 . . ?
C51 C52 H52B 106.1 . . ?
C53 C52 H52B 106.1 . . ?
H52A C52 H52B 106.3 . . ?
C54 C53 C52 94(2) . . ?
C52 C53 C53 108(2) . 2_566 ?
C54 C53 H53A 112.9 . . ?
C52 C53 H53A 112.9 . . ?
C53 C53 H53A 121.8 2_566 . ?
C54 C53 H53B 112.9 . . ?
C52 C53 H53B 112.9 . . ?
C53 C53 H53B 88.6 2_566 . ?
H53A C53 H53B 110.3 . . ?
C53 C54 C55 101(2) . . ?
C53 C54 H54A 111.5 . . ?
C55 C54 H54A 111.5 . . ?
C53 C54 H54B 111.5 . . ?
C55 C54 H54B 111.5 . . ?
H54A C54 H54B 109.3 . . ?
C54 C55 C56 118(2) . . ?
C54 C55 H55A 107.8 . . ?
C56 C55 H55A 107.8 . . ?
C54 C55 H55B 107.8 . . ?
C56 C55 H55B 107.8 . . ?
H55A C55 H55B 107.1 . . ?
C55 C56 H56A 109.5 . . ?
C55 C56 H56B 109.5 . . ?
H56A C56 H56B 109.5 . . ?
C55 C56 H56C 109.5 . . ?
H56A C56 H56C 109.5 . . ?
H56B C56 H56C 109.5 . . ?

loop_
_geom_bond_atom_site_label_1
_geom_bond_atom_site_label_2
_geom_bond_distance
_geom_bond_site_symmetry_2
_geom_bond_publ_flag
Zr O1 1.9168(19) . ?
Zr O4 1.9882(19) . ?
Zr O2 1.994(2) . ?
Zr O3 2.1518(19) . ?
Zr O3 2.289(2) 2_556 ?
Zr N1 2.444(2) . ?
Zr Zr 3.6726(6) 2_556 ?
O1 C1 1.410(4) . ?
N1 C19 1.464(4) . ?
N1 C29 1.502(4) . ?
N1 C18 1.503(4) . ?
C1 C2 1.419(6) . ?
C1 C3 1.489(6) . ?
C1 H1 1.0000 . ?
O2 C4 1.351(3) . ?
C2 H2A 0.9800 . ?
C2 H2B 0.9800 . ?
C2 H2C 0.9800 . ?
O3 C20 1.392(3) . ?
O3 Zr 2.289(2) 2_556 ?
C3 H3A 0.9800 . ?
C3 H3B 0.9800 . ?
C3 H3C 0.9800 . ?
O4 C30 1.361(3) . ?
C4 C9 1.404(4) . ?
C4 C5 1.409(4) . ?
C5 C6 1.383(4) . ?
C5 C18 1.505(4) . ?
C6 C7 1.393(4) . ?
C6 H6 0.9500 . ?
C7 C8 1.393(5) . ?
C7 C14 1.538(4) . ?
C8 C9 1.400(4) . ?
C8 H8 0.9500 . ?
C9 C10 1.536(4) . ?
C10 C11 1.532(5) . ?
C10 C13 1.534(5) . ?
C10 C12 1.540(5) . ?
C11 H11A 0.9800 . ?
C11 H11B 0.9800 . ?
C11 H11C 0.9800 . ?
C12 H12A 0.9800 . ?
C12 H12B 0.9800 . ?
C12 H12C 0.9800 . ?
C13 H13A 0.9800 . ?
C13 H13B 0.9800 . ?
C13 H13C 0.9800 . ?
C14 C16 1.506(6) . ?
C14 C15 1.521(6) . ?
C14 C17 1.550(5) . ?
C15 H15A 0.9800 . ?
C15 H15B 0.9800 . ?
C15 H15C 0.9800 . ?
C16 H16A 0.9800 . ?
C16 H16B 0.9800 . ?
C16 H16C 0.9800 . ?
C17 H17A 0.9800 . ?
C17 H17B 0.9800 . ?
C17 H17C 0.9800 . ?
C18 H18A 0.9900 . ?
C18 H18B 0.9900 . ?
C19 C20 1.383(4) . ?
C19 C24 1.394(4) . ?
C20 C21 1.384(4) . ?
C21 C22 1.379(4) . ?
C21 H21 0.9500 . ?
C22 C23 1.404(4) . ?
C22 H22 0.9500 . ?
C23 C24 1.392(4) . ?
C23 C25 1.529(4) . ?
C24 H24 0.9500 . ?
C25 C28 1.532(4) . ?
C25 C26 1.538(4) . ?
C25 C27 1.539(5) . ?
C26 H26A 0.9800 . ?
C26 H26B 0.9800 . ?
C26 H26C 0.9800 . ?
C27 H27A 0.9800 . ?
C27 H27B 0.9800 . ?
C27 H27C 0.9800 . ?
C28 H28A 0.9800 . ?
C28 H28B 0.9800 . ?
C28 H28C 0.9800 . ?
C29 C31 1.517(4) . ?
C29 H29A 0.9900 . ?
C29 H29B 0.9900 . ?
C30 C31 1.398(4) . ?
C30 C35 1.413(4) . ?
C31 C32 1.394(4) . ?
C32 C33 1.390(4) . ?
C32 H32 0.9500 . ?
C33 C34 1.395(4) . ?
C33 C36 1.544(4) . ?
C34 C35 1.393(4) . ?
C34 H34 0.9500 . ?
C35 C40 1.545(4) . ?
C36 C37 1.523(5) . ?
C36 C38 1.523(5) . ?
C36 C39 1.536(5) . ?
C37 H37A 0.9800 . ?
C37 H37B 0.9800 . ?
C37 H37C 0.9800 . ?
C38 H38A 0.9800 . ?
C38 H38B 0.9800 . ?
C38 H38C 0.9800 . ?
C39 H39A 0.9800 . ?
C39 H39B 0.9800 . ?
C39 H39C 0.9800 . ?
C40 C43 1.530(4) . ?
C40 C41 1.531(5) . ?
C40 C42 1.539(4) . ?
C41 H41A 0.9800 . ?
C41 H41B 0.9800 . ?
C41 H41C 0.9800 . ?
C42 H42A 0.9800 . ?
C42 H42B 0.9800 . ?
C42 H42C 0.9800 . ?
C43 H43A 0.9800 . ?
C43 H43B 0.9800 . ?
C43 H43C 0.9800 . ?
C44 C45 1.482(6) . ?
C44 C44 1.556(9) 2_655 ?
C44 H44A 0.9900 . ?
C44 H44B 0.9900 . ?
C45 C46 1.505(7) . ?
C45 H45A 0.9900 . ?
C45 H45B 0.9900 . ?
C46 H46A 0.9800 . ?
C46 H46B 0.9800 . ?
C46 H46C 0.9800 . ?
C51 C52 1.384(14) . ?
C51 H51A 0.9800 . ?
C51 H51B 0.9800 . ?
C51 H51C 0.9800 . ?
C52 C53 1.50(2) . ?
C52 H52A 0.9900 . ?
C52 H52B 0.9900 . ?
C53 C54 1.417(19) . ?
C53 H53A 0.9900 . ?
C53 H53B 0.9900 . ?
C54 C55 1.52(2) . ?
C54 H54A 0.9900 . ?
C54 H54B 0.9900 . ?
C55 C56 1.561(19) . ?
C55 H55A 0.9900 . ?
C55 H55B 0.9900 . ?
C56 H56A 0.9800 . ?
C56 H56B 0.9800 . ?
C56 H56C 0.9800 . ?
